data_1507421
loop_
_publ_author_name
'Moreau, Gilles'
'Scopelliti, Rosario'
'Helm, Lothar'
'Purans, Juris'
'Merbach, Andr\'e E.'

_publ_section_title
;
 Solution X-ray Absorption Fine Structure Study of the Eu2+and
 Sr2+Ions:&#x00A0; Unexpected Solvent and Metal Ion Dependencies of the
 Solvation Numbers
;
_journal_issue 41
_journal_name_full 'The Journal of Physical Chemistry A'
_journal_page_first 9612
_journal_paper_doi 10.1021/jp026061w
_journal_volume 106
_journal_year 2002
_chemical_formula_sum 'C8 H14 F6 N2 O8 S2 Sr'
_chemical_formula_weight 531.95
_chemical_name_systematic
; 
 ? 
;
_space_group_IT_number 72
_symmetry_cell_setting orthorhombic
_symmetry_space_group_name_Hall '-I 2 2c'
_symmetry_space_group_name_H-M 'I b a m'
_atom_sites_solution_hydrogens geom
_atom_sites_solution_primary direct
_atom_sites_solution_secondary difmap
_audit_creation_method SHELXL-97
_cell_angle_alpha 90.00
_cell_angle_beta 90.00
_cell_angle_gamma 90.00
_cell_formula_units_Z 4
_cell_length_a 11.751(4)
_cell_length_b 20.780(6)
_cell_length_c 8.1345(16)
_cell_measurement_reflns_used 1365
_cell_measurement_temperature 293(2)
_cell_measurement_theta_max 24.6686
_cell_measurement_theta_min 0.1528
_cell_volume 1986.3(10)
_computing_cell_refinement 'Oxford Diffraction CrysAlis RED, 1.6.9'
_computing_data_collection 'marresearch mar345, 1.2.11'
_computing_data_reduction 'Oxford Diffraction CrysAlis RED, 1.6.9'
_computing_molecular_graphics 'Bruker SHELXTL'
_computing_publication_material 'Bruker SHELXTL'
_computing_structure_refinement 'SHELXL-97 (Sheldrick, 1997)'
_computing_structure_solution SIR97
_diffrn_ambient_temperature 293(2)
_diffrn_measured_fraction_theta_full 0.971
_diffrn_measured_fraction_theta_max 0.971
_diffrn_measurement_device_type 'marresearch mar345 IPDS'
_diffrn_measurement_method 'phi scan'
_diffrn_radiation_monochromator graphite
_diffrn_radiation_source 'fine-focus sealed tube'
_diffrn_radiation_type MoK\a
_diffrn_radiation_wavelength 0.71070
_diffrn_reflns_av_R_equivalents 0.0421
_diffrn_reflns_av_sigmaI/netI 0.0221
_diffrn_reflns_limit_h_max 13
_diffrn_reflns_limit_h_min -13
_diffrn_reflns_limit_k_max 24
_diffrn_reflns_limit_k_min -24
_diffrn_reflns_limit_l_max 8
_diffrn_reflns_limit_l_min -9
_diffrn_reflns_number 5703
_diffrn_reflns_theta_full 25.03
_diffrn_reflns_theta_max 25.03
_diffrn_reflns_theta_min 3.41
_exptl_absorpt_coefficient_mu 3.015
_exptl_absorpt_correction_T_max 0.5470
_exptl_absorpt_correction_T_min 0.0890
_exptl_absorpt_correction_type refdelf
_exptl_absorpt_process_details
;
(See: Walker, N. & Stuart, D. (1983) Acta Cryst. A39, 158-166)
;
_exptl_crystal_colour colourless
_exptl_crystal_density_diffrn 1.779
_exptl_crystal_density_method 'not measured'
_exptl_crystal_description prismatic
_exptl_crystal_F_000 1056
_exptl_crystal_size_max 0.31
_exptl_crystal_size_mid 0.18
_exptl_crystal_size_min 0.12
_refine_diff_density_max 0.557
_refine_diff_density_min -0.618
_refine_diff_density_rms 0.107
_refine_ls_extinction_coef 0.0022(12)
_refine_ls_extinction_expression Fc^*^=kFc[1+0.001xFc^2^\l^3^/sin(2\q)]^-1/4^
_refine_ls_extinction_method SHELXL
_refine_ls_goodness_of_fit_ref 1.155
_refine_ls_hydrogen_treatment mixed
_refine_ls_matrix_type full
_refine_ls_number_parameters 77
_refine_ls_number_reflns 917
_refine_ls_number_restraints 0
_refine_ls_restrained_S_all 1.155
_refine_ls_R_factor_all 0.0553
_refine_ls_R_factor_gt 0.0520
_refine_ls_shift/su_max 0.000
_refine_ls_shift/su_mean 0.000
_refine_ls_structure_factor_coef Fsqd
_refine_ls_weighting_details 'calc w=1/[\s^2^(Fo^2^)+(0.0923P)^2^+2.0261P] where P=(Fo^2^+2Fc^2^)/3'
_refine_ls_weighting_scheme calc
_refine_ls_wR_factor_gt 0.1383
_refine_ls_wR_factor_ref 0.1445
_reflns_number_gt 820
_reflns_number_total 917
_reflns_threshold_expression >2sigma(I)
_cod_data_source_file jp026061wsi20020809_051619.cif
_cod_data_source_block Sr(DMF)2(O3SCF3)2_(293_K)
_cod_depositor_comments
;
The following automatic conversions were performed:

'_symmetry_cell_setting' value 'Orthorhombic' changed to
'orthorhombic' according to
/home/saulius/struct/CIF-dictionaries/cif_core.dic dictionary named
'cif_core.dic' version 2.4.1 from 2010-06-29.

Automatic conversion script
Id: cif_fix_values 1715 2011-07-08 13:25:40Z adriana 
;
_cod_original_cell_volume 1986.3(9)
_cod_original_sg_symbol_H-M Ibam
_cod_database_code 1507421

loop_
_symmetry_equiv_pos_as_xyz
'x, y, z'
'-x, -y, z'
'-x+1/2, y+1/2, -z'
'x+1/2, -y+1/2, -z'
'x+1/2, y+1/2, z+1/2'
'-x+1/2, -y+1/2, z+1/2'
'-x+1, y+1, -z+1/2'
'x+1, -y+1, -z+1/2'
'-x, -y, -z'
'x, y, -z'
'x-1/2, -y-1/2, z'
'-x-1/2, y-1/2, z'
'-x+1/2, -y+1/2, -z+1/2'
'x+1/2, y+1/2, -z+1/2'
'x, -y, z+1/2'
'-x, y, z+1/2'

loop_
_atom_site_label
_atom_site_type_symbol
_atom_site_fract_x
_atom_site_fract_y
_atom_site_fract_z
_atom_site_U_iso_or_equiv
_atom_site_adp_type
_atom_site_occupancy
_atom_site_symmetry_multiplicity
_atom_site_calc_flag
_atom_site_refinement_flags
Sr1 Sr 0.0000 0.0000 0.2500 0.0537(4) Uani 1 4 d S
S1 S -0.20769(13) 0.09820(8) 0.0000 0.0641(5) Uani 1 2 d S
F1 F -0.4080(3) 0.1102(3) 0.1272(6) 0.165(2) Uani 1 1 d .
F2 F -0.3830(6) 0.0250(5) 0.0000 0.207(5) Uani 1 2 d S
O1 O -0.1704(3) 0.06683(19) 0.1467(4) 0.0840(10) Uani 1 1 d .
O2 O -0.1980(6) 0.1655(3) 0.0000 0.119(2) Uani 1 2 d S
O3 O -0.0725(3) -0.06631(18) 0.0000 0.0630(10) Uani 1 2 d S
N1 N -0.1911(5) -0.1530(3) 0.0000 0.0763(15) Uani 1 2 d S
C1 C -0.3601(7) 0.0855(5) 0.0000 0.099(2) Uani 1 2 d S
C2 C -0.1730(7) -0.0923(3) 0.0000 0.0667(16) Uani 1 2 d S
H2 H -0.2358 -0.0650 0.0000 0.080 Uiso 1 2 calc SR
C3 C -0.1025(10) -0.1989(5) 0.0000 0.183(8) Uani 1 2 d S
H3A H -0.0454 -0.1865 -0.0782 0.274 Uiso 0.50 1 calc PR
H3B H -0.1326 -0.2403 -0.0295 0.274 Uiso 0.50 1 calc PR
H3C H -0.0693 -0.2012 0.1077 0.274 Uiso 0.50 1 calc PR
C4 C -0.3085(8) -0.1761(4) 0.0000 0.112(3) Uani 1 2 d S
H4A H -0.3580 -0.1425 -0.0380 0.168 Uiso 0.50 1 calc PR
H4B H -0.3298 -0.1884 0.1096 0.168 Uiso 0.50 1 calc PR
H4C H -0.3148 -0.2127 -0.0716 0.168 Uiso 0.50 1 calc PR

loop_
_atom_site_aniso_label
_atom_site_aniso_U_11
_atom_site_aniso_U_22
_atom_site_aniso_U_33
_atom_site_aniso_U_23
_atom_site_aniso_U_13
_atom_site_aniso_U_12
Sr1 0.0544(6) 0.0560(6) 0.0506(6) 0.000 0.000 0.000
S1 0.0616(9) 0.0642(9) 0.0664(10) 0.000 0.000 0.0120(6)
F1 0.088(2) 0.275(6) 0.131(3) -0.017(4) 0.032(2) 0.052(3)
F2 0.071(3) 0.167(7) 0.383(17) 0.000 0.000 -0.029(4)
O1 0.076(2) 0.111(3) 0.0647(19) 0.0047(16) 0.0001(15) 0.0271(18)
O2 0.106(4) 0.072(3) 0.179(7) 0.000 0.000 0.011(3)
O3 0.067(2) 0.056(2) 0.066(2) 0.000 0.000 -0.0092(18)
N1 0.076(3) 0.052(3) 0.101(4) 0.000 0.000 -0.011(2)
C1 0.070(4) 0.115(7) 0.111(6) 0.000 0.000 0.018(4)
C2 0.094(5) 0.058(3) 0.048(3) 0.000 0.000 0.012(3)
C3 0.092(7) 0.078(6) 0.38(3) 0.000 0.000 -0.007(5)
C4 0.093(6) 0.080(5) 0.162(8) 0.000 0.000 -0.035(4)

loop_
_atom_type_symbol
_atom_type_description
_atom_type_scat_dispersion_real
_atom_type_scat_dispersion_imag
_atom_type_scat_source
C C 0.0033 0.0016 'International Tables Vol C Tables 4.2.6.8 and 6.1.1.4'
H H 0.0000 0.0000 'International Tables Vol C Tables 4.2.6.8 and 6.1.1.4'
N N 0.0061 0.0033 'International Tables Vol C Tables 4.2.6.8 and 6.1.1.4'
O O 0.0106 0.0060 'International Tables Vol C Tables 4.2.6.8 and 6.1.1.4'
F F 0.0171 0.0103 'International Tables Vol C Tables 4.2.6.8 and 6.1.1.4'
S S 0.1246 0.1234 'International Tables Vol C Tables 4.2.6.8 and 6.1.1.4'
Sr Sr -1.5307 3.2498 'International Tables Vol C Tables 4.2.6.8 and 6.1.1.4'

loop_
_geom_angle_atom_site_label_1
_geom_angle_atom_site_label_2
_geom_angle_atom_site_label_3
_geom_angle
_geom_angle_site_symmetry_1
_geom_angle_site_symmetry_3
O1 Sr1 O1 141.95(14) 7_445 8_445
O1 Sr1 O1 114.81(18) 7_445 .
O1 Sr1 O1 78.05(17) 8_445 .
O1 Sr1 O1 78.05(17) 7_445 2
O1 Sr1 O1 114.81(18) 8_445 2
O1 Sr1 O1 141.95(14) . 2
O1 Sr1 O3 142.66(10) 7_445 .
O1 Sr1 O3 73.43(10) 8_445 .
O1 Sr1 O3 77.06(12) . .
O1 Sr1 O3 73.39(12) 2 .
O1 Sr1 O3 73.39(12) 7_445 15
O1 Sr1 O3 77.06(12) 8_445 15
O1 Sr1 O3 73.43(10) . 15
O1 Sr1 O3 142.66(10) 2 15
O3 Sr1 O3 141.74(18) . 15
O1 Sr1 O3 73.43(10) 7_445 9
O1 Sr1 O3 142.66(10) 8_445 9
O1 Sr1 O3 73.39(12) . 9
O1 Sr1 O3 77.06(12) 2 9
O3 Sr1 O3 77.09(13) . 9
O3 Sr1 O3 115.99(15) 15 9
O1 Sr1 O3 77.06(12) 7_445 7_445
O1 Sr1 O3 73.39(12) 8_445 7_445
O1 Sr1 O3 142.66(10) . 7_445
O1 Sr1 O3 73.43(10) 2 7_445
O3 Sr1 O3 115.99(15) . 7_445
O3 Sr1 O3 77.09(13) 15 7_445
O3 Sr1 O3 141.74(18) 9 7_445
O1 Sr1 Sr1 109.02(7) 7_445 9
O1 Sr1 Sr1 109.02(7) 8_445 9
O1 Sr1 Sr1 70.98(7) . 9
O1 Sr1 Sr1 70.98(7) 2 9
O3 Sr1 Sr1 38.54(6) . 9
O3 Sr1 Sr1 141.46(6) 15 9
O3 Sr1 Sr1 38.54(6) 9 9
O3 Sr1 Sr1 141.46(6) 7_445 9
O1 Sr1 Sr1 70.98(7) 7_445 9_556
O1 Sr1 Sr1 70.98(7) 8_445 9_556
O1 Sr1 Sr1 109.02(7) . 9_556
O1 Sr1 Sr1 109.02(7) 2 9_556
O3 Sr1 Sr1 141.46(6) . 9_556
O3 Sr1 Sr1 38.54(6) 15 9_556
O3 Sr1 Sr1 141.46(6) 9 9_556
O3 Sr1 Sr1 38.54(6) 7_445 9_556
Sr1 Sr1 Sr1 180.0 9 9_556
O2 S1 O1 115.5(2) . 10
O2 S1 O1 115.5(2) . .
O1 S1 O1 113.3(3) 10 .
O2 S1 C1 103.0(5) . .
O1 S1 C1 103.7(2) 10 .
O1 S1 C1 103.7(2) . .
S1 O1 Sr1 139.13(19) . .
C2 O3 Sr1 121.21(16) . .
C2 O3 Sr1 121.21(16) . 9
Sr1 O3 Sr1 102.91(13) . 9
C2 N1 C3 122.9(7) . .
C2 N1 C4 118.8(7) . .
C3 N1 C4 118.3(7) . .
F1 C1 F1 107.3(8) 10 .
F1 C1 F2 107.4(7) 10 .
F1 C1 F2 107.4(7) . .
F1 C1 S1 112.0(5) 10 .
F1 C1 S1 112.0(5) . .
F2 C1 S1 110.4(6) . .
N1 C2 O3 124.1(6) . .

loop_
_geom_bond_atom_site_label_1
_geom_bond_atom_site_label_2
_geom_bond_distance
_geom_bond_site_symmetry_2
Sr1 O1 2.578(3) 7_445
Sr1 O1 2.578(3) 8_445
Sr1 O1 2.578(3) .
Sr1 O1 2.578(3) 2
Sr1 O3 2.600(2) .
Sr1 O3 2.600(2) 15
Sr1 O3 2.600(2) 9
Sr1 O3 2.600(2) 7_445
Sr1 Sr1 4.0672(8) 9
Sr1 Sr1 4.0672(8) 9_556
S1 O2 1.403(6) .
S1 O1 1.428(3) 10
S1 O1 1.428(3) .
S1 C1 1.811(9) .
F1 C1 1.285(7) .
F2 C1 1.287(13) .
O3 C2 1.298(8) .
O3 Sr1 2.600(2) 9
N1 C2 1.279(8) .
N1 C3 1.412(12) .
N1 C4 1.461(10) .
C1 F1 1.285(7) 10
